data_7122185
loop_
_publ_author_name
'Huang, Huan-Ming'
'Adams, Ralph W.'
'Procter, David J.'

_publ_section_title
;
 Reductive cyclisations of amidines involving aminal radicals.
;
_journal_issue 72
_journal_name_full 'Chemical communications (Cambridge, England)'
_journal_page_first 10160
_journal_page_last 10163
_journal_paper_doi 10.1039/c8cc05178j
_journal_volume 54
_journal_year 2018
_chemical_formula_moiety 'C19 H18 N2 O3'
_chemical_formula_sum 'C19 H18 N2 O3'
_chemical_formula_weight 322.35
_space_group_crystal_system monoclinic
_space_group_IT_number 14
_space_group_name_Hall '-P 2yn'
_space_group_name_H-M_alt 'P 1 21/n 1'
_symmetry_space_group_name_Hall '-P 2yn'
_symmetry_space_group_name_H-M 'P 1 21/n 1'
_atom_sites_solution_hydrogens mixed
_atom_sites_solution_primary iterative
_audit_creation_date 2017-03-15
_audit_creation_method
;
Olex2 1.2
(compiled 2017.03.02 svn.r3394 for OlexSys, GUI svn.r5324)
;
_audit_update_record
;
2018-05-31 deposited with the CCDC.
2018-08-14 downloaded from the CCDC.
;
_cell_angle_alpha 90
_cell_angle_beta 93.637(9)
_cell_angle_gamma 90
_cell_formula_units_Z 4
_cell_length_a 11.0010(11)
_cell_length_b 6.9737(7)
_cell_length_c 20.129(2)
_cell_measurement_reflns_used 2316
_cell_measurement_temperature 149.9(5)
_cell_measurement_theta_max 27.3130
_cell_measurement_theta_min 3.7070
_cell_volume 1541.1(3)
_computing_cell_refinement 'CrysAlisPro 1.171.38.46 (Rigaku OD, 2015)'
_computing_data_collection 'CrysAlisPro 1.171.38.46 (Rigaku OD, 2015)'
_computing_data_reduction 'CrysAlisPro 1.171.38.46 (Rigaku OD, 2015)'
_computing_molecular_graphics 'Olex2 (Dolomanov et al., 2009)'
_computing_publication_material 'Olex2 (Dolomanov et al., 2009)'
_computing_structure_refinement 'ShelXL (Sheldrick, 2015)'
_computing_structure_solution
;
Superflip (Palatinus & Chapuis, 2007;Palatinus & van der Lee, 2008;
Palatinus et al., 2012)
;
_diffrn_ambient_environment N~2~
_diffrn_ambient_temperature 149.9(5)
_diffrn_detector 'CCD plate'
_diffrn_detector_area_resol_mean 8.0714
_diffrn_detector_type Eos
_diffrn_measured_fraction_theta_full 0.999
_diffrn_measured_fraction_theta_max 0.999
_diffrn_measurement_details
;
List of Runs (angles in degrees, time in seconds):

  # Type    Start    End  Width  t~exp~   \w     \q     \k     \f   Frames
#--------------------------------------------------------------------------
  1  \w    -72.00 -46.00   1.00   50.00    --  -17.61 122.00   8.00   26
  2  \w     29.00  58.00   1.00   50.00    --   19.02 -99.00 -60.00   29
  3  \w    -42.00  28.00   1.00   50.00    --   19.02 -57.00 -90.00   70
  4  \w     20.00  88.00   1.00   50.00    --   19.02  57.00 -30.00   68
  5  \w    -10.00  84.00   1.00   50.00    --   19.02  77.00-120.00   94
  6  \w    -50.00  37.00   1.00   50.00    --   19.02 -57.00-180.00   87
;
_diffrn_measurement_device 'four-circle diffractometer'
_diffrn_measurement_device_type 'SuperNova, Single source at offset, Eos'
_diffrn_measurement_method '\w scans'
_diffrn_orient_matrix_type 'CrysAlisPro convention (1999,Acta A55,543-557)'
_diffrn_orient_matrix_UB_11 -0.0380531000
_diffrn_orient_matrix_UB_12 0.0094251000
_diffrn_orient_matrix_UB_13 -0.0296111000
_diffrn_orient_matrix_UB_21 -0.0521483000
_diffrn_orient_matrix_UB_22 -0.0027209000
_diffrn_orient_matrix_UB_23 0.0189752000
_diffrn_orient_matrix_UB_31 0.0021279000
_diffrn_orient_matrix_UB_32 0.1012263000
_diffrn_orient_matrix_UB_33 0.0032517000
_diffrn_radiation_monochromator mirror
_diffrn_radiation_probe x-ray
_diffrn_radiation_type MoK\a
_diffrn_radiation_wavelength 0.71073
_diffrn_reflns_av_R_equivalents 0.0564
_diffrn_reflns_av_unetI/netI 0.0728
_diffrn_reflns_Laue_measured_fraction_full 0.999
_diffrn_reflns_Laue_measured_fraction_max 0.999
_diffrn_reflns_limit_h_max 13
_diffrn_reflns_limit_h_min -13
_diffrn_reflns_limit_k_max 8
_diffrn_reflns_limit_k_min -8
_diffrn_reflns_limit_l_max 24
_diffrn_reflns_limit_l_min -23
_diffrn_reflns_number 9930
_diffrn_reflns_point_group_measured_fraction_full 0.999
_diffrn_reflns_point_group_measured_fraction_max 0.999
_diffrn_reflns_theta_full 25.242
_diffrn_reflns_theta_max 25.342
_diffrn_reflns_theta_min 3.461
_diffrn_source 'micro-focus sealed X-ray tube'
_diffrn_source_type 'SuperNova (Mo) X-ray Source'
_exptl_absorpt_coefficient_mu 0.095
_exptl_absorpt_correction_T_max 1.00000
_exptl_absorpt_correction_T_min 0.74707
_exptl_absorpt_correction_type multi-scan
_exptl_absorpt_process_details
;
CrysAlisPro 1.171.38.46 (Rigaku Oxford Diffraction, 2015)
Empirical absorption correction using spherical harmonics,
 implemented in SCALE3 ABSPACK scaling algorithm.
;
_exptl_crystal_colour 'clear light colourless'
_exptl_crystal_colour_lustre clear
_exptl_crystal_colour_modifier light
_exptl_crystal_colour_primary colourless
_exptl_crystal_density_diffrn 1.389
_exptl_crystal_description needle
_exptl_crystal_F_000 680
_exptl_crystal_size_max 0.4
_exptl_crystal_size_mid 0.1
_exptl_crystal_size_min 0.1
_refine_diff_density_max 0.240
_refine_diff_density_min -0.253
_refine_diff_density_rms 0.057
_refine_ls_extinction_method none
_refine_ls_goodness_of_fit_ref 1.055
_refine_ls_hydrogen_treatment mixed
_refine_ls_matrix_type full
_refine_ls_number_parameters 220
_refine_ls_number_reflns 2826
_refine_ls_number_restraints 0
_refine_ls_restrained_S_all 1.055
_refine_ls_R_factor_all 0.0891
_refine_ls_R_factor_gt 0.0577
_refine_ls_shift/su_max 0.000
_refine_ls_shift/su_mean 0.000
_refine_ls_structure_factor_coef Fsqd
_refine_ls_weighting_details 'w=1/[\s^2^(Fo^2^)+(0.0431P)^2^+0.0572P] where P=(Fo^2^+2Fc^2^)/3'
_refine_ls_weighting_scheme calc
_refine_ls_wR_factor_gt 0.1147
_refine_ls_wR_factor_ref 0.1287
_reflns_Friedel_coverage 0.000
_reflns_number_gt 1996
_reflns_number_total 2826
_reflns_threshold_expression 'I > 2\s(I)'
_cod_data_source_file c8cc05178j2.cif
_cod_data_source_block s4650a
_cod_depositor_comments 'Adding full bibliography for 7122184--7122186.cif.'
_cod_database_code 7122185
_shelxl_version_number 2014/6
_shelx_space_group_comment
;
The symmetry employed for this shelxl refinement is uniquely defined
by the following loop, which should always be used as a source of
symmetry information in preference to the above space-group names.
They are only intended as comments.
;
_reflns_odcompleteness_completeness 99.71
_reflns_odcompleteness_iscentric 1
_reflns_odcompleteness_theta 26.32
_olex2_refinement_description
;
1. Fixed Uiso
 At 1.2 times of:
  All C(H) groups, All C(H,H) groups, All C(H,H,H) groups
2.a Ternary CH refined with riding coordinates:
 C9(H9), C10(H10)
2.b Secondary CH2 refined with riding coordinates:
 C1(H1A,H1B), C8(H8A,H8B), C18(H18A,H18B), C19(H19A,H19B)
2.c Aromatic/amide H refined with riding coordinates:
 C4(H4), C5(H5), C7(H7), C14(H14), C15(H15), C16(H16), C17(H17)
;
_olex2_date_sample_data_collection 2017-03-14
_olex2_submission_special_instructions 'No special instructions were received'
_oxdiff_exptl_absorpt_empirical_details
;
Empirical correction (ABSPACK) includes:
- Absorption correction using spherical harmonics
- Frame scaling
;
_oxdiff_exptl_absorpt_empirical_full_max 1.545
_oxdiff_exptl_absorpt_empirical_full_min 0.667

loop_
_space_group_symop_operation_xyz
'x, y, z'
'-x+1/2, y+1/2, -z+1/2'
'-x, -y, -z'
'x-1/2, -y-1/2, z-1/2'

loop_
_atom_site_label
_atom_site_type_symbol
_atom_site_fract_x
_atom_site_fract_y
_atom_site_fract_z
_atom_site_U_iso_or_equiv
_atom_site_adp_type
_atom_site_occupancy
_atom_site_site_symmetry_order
_atom_site_calc_flag
_atom_site_refinement_flags_posn
O1 O 1.14761(16) 0.6537(2) 0.24374(9) 0.0385(5) Uani 1 1 d .
O2 O 1.02710(16) 0.8746(2) 0.18425(10) 0.0444(6) Uani 1 1 d .
O3 O 0.39041(15) -0.1373(2) 0.09442(8) 0.0274(5) Uani 1 1 d .
N1 N 0.50574(17) 0.1303(2) 0.08721(9) 0.0195(5) Uani 1 1 d .
N2 N 0.42231(17) 0.4401(3) 0.09871(9) 0.0195(5) Uani 1 1 d .
C1 C 1.1390(2) 0.8514(4) 0.22408(14) 0.0372(7) Uani 1 1 d .
H1A H 1.1395 0.9349 0.2639 0.045 Uiso 1 1 calc R
H1B H 1.2091 0.8867 0.1981 0.045 Uiso 1 1 calc R
C2 C 0.9628(2) 0.7083(3) 0.19207(12) 0.0248(6) Uani 1 1 d .
C3 C 1.0340(2) 0.5764(3) 0.22772(11) 0.0240(6) Uani 1 1 d .
C4 C 0.9916(2) 0.3980(4) 0.24095(12) 0.0302(6) Uani 1 1 d .
H4 H 1.0413 0.3061 0.2646 0.036 Uiso 1 1 calc R
C5 C 0.8713(2) 0.3557(4) 0.21822(12) 0.0284(6) Uani 1 1 d .
H5 H 0.8396 0.2320 0.2267 0.034 Uiso 1 1 calc R
C6 C 0.7974(2) 0.4873(3) 0.18391(11) 0.0230(6) Uani 1 1 d .
C7 C 0.8455(2) 0.6683(3) 0.16953(12) 0.0271(6) Uani 1 1 d .
H7 H 0.7978 0.7605 0.1448 0.033 Uiso 1 1 calc R
C8 C 0.6665(2) 0.4401(4) 0.16203(11) 0.0275(6) Uani 1 1 d .
H8A H 0.6150 0.5532 0.1700 0.033 Uiso 1 1 calc R
H8B H 0.6385 0.3337 0.1898 0.033 Uiso 1 1 calc R
C9 C 0.6486(2) 0.3831(3) 0.08893(11) 0.0225(6) Uani 1 1 d .
H9 H 0.6778 0.4879 0.0600 0.027 Uiso 1 1 calc R
C10 C 0.5161(2) 0.3326(3) 0.06815(12) 0.0205(6) Uani 1 1 d .
H10 H 0.5034 0.3436 0.0187 0.025 Uiso 1 1 calc R
C11 C 0.3986(2) 0.0395(3) 0.08676(10) 0.0195(6) Uani 1 1 d .
C12 C 0.2905(2) 0.1666(3) 0.07742(11) 0.0178(5) Uani 1 1 d .
C13 C 0.3051(2) 0.3664(3) 0.08553(11) 0.0181(5) Uani 1 1 d .
C14 C 0.2017(2) 0.4829(3) 0.08306(11) 0.0233(6) Uani 1 1 d .
H14 H 0.2101 0.6172 0.0898 0.028 Uiso 1 1 calc R
C15 C 0.0874(2) 0.4044(3) 0.07085(12) 0.0283(6) Uani 1 1 d .
H15 H 0.0178 0.4854 0.0690 0.034 Uiso 1 1 calc R
C16 C 0.0727(2) 0.2085(3) 0.06124(12) 0.0274(6) Uani 1 1 d .
H16 H -0.0061 0.1558 0.0517 0.033 Uiso 1 1 calc R
C17 C 0.1735(2) 0.0918(3) 0.06574(11) 0.0248(6) Uani 1 1 d .
H17 H 0.1632 -0.0429 0.0608 0.030 Uiso 1 1 calc R
C18 C 0.6251(2) 0.0370(3) 0.09458(12) 0.0253(6) Uani 1 1 d .
H18A H 0.6284 -0.0765 0.0652 0.030 Uiso 1 1 calc R
H18B H 0.6447 -0.0032 0.1412 0.030 Uiso 1 1 calc R
C19 C 0.7121(2) 0.1943(3) 0.07368(12) 0.0263(6) Uani 1 1 d .
H19A H 0.7916 0.1846 0.0994 0.032 Uiso 1 1 calc R
H19B H 0.7256 0.1845 0.0256 0.032 Uiso 1 1 calc R
H2 H 0.424(2) 0.571(3) 0.0949(11) 0.032 Uiso 1 1 d R

loop_
_atom_site_aniso_label
_atom_site_aniso_U_11
_atom_site_aniso_U_22
_atom_site_aniso_U_33
_atom_site_aniso_U_23
_atom_site_aniso_U_13
_atom_site_aniso_U_12
O1 0.0213(11) 0.0398(12) 0.0530(13) 0.0014(9) -0.0080(9) -0.0028(8)
O2 0.0293(12) 0.0317(11) 0.0707(15) 0.0115(9) -0.0085(11) -0.0076(9)
O3 0.0295(11) 0.0136(9) 0.0387(11) 0.0009(7) -0.0015(9) -0.0015(8)
N1 0.0172(11) 0.0160(10) 0.0248(11) 0.0017(8) -0.0014(9) 0.0025(9)
N2 0.0170(12) 0.0131(10) 0.0284(11) -0.0017(9) 0.0007(9) -0.0001(9)
C1 0.0293(17) 0.0383(17) 0.0435(18) 0.0002(13) -0.0019(14) -0.0088(13)
C2 0.0237(15) 0.0216(13) 0.0295(14) -0.0034(11) 0.0048(12) -0.0012(12)
C3 0.0167(14) 0.0336(15) 0.0215(13) -0.0032(11) -0.0019(11) 0.0005(12)
C4 0.0271(16) 0.0343(15) 0.0284(15) 0.0084(12) -0.0045(12) 0.0023(13)
C5 0.0298(16) 0.0293(15) 0.0259(15) 0.0000(11) 0.0006(12) -0.0042(12)
C6 0.0218(14) 0.0294(14) 0.0178(13) -0.0062(11) 0.0004(11) -0.0005(12)
C7 0.0234(16) 0.0275(14) 0.0295(15) -0.0004(11) -0.0047(12) 0.0048(12)
C8 0.0214(15) 0.0341(15) 0.0270(14) -0.0064(12) 0.0011(12) 0.0005(12)
C9 0.0208(14) 0.0249(14) 0.0220(13) -0.0007(10) 0.0025(11) -0.0020(11)
C10 0.0223(15) 0.0171(12) 0.0221(13) 0.0018(10) 0.0012(11) -0.0002(11)
C11 0.0245(15) 0.0172(13) 0.0166(13) -0.0021(10) -0.0011(11) -0.0003(11)
C12 0.0197(14) 0.0173(12) 0.0164(12) -0.0019(9) 0.0012(10) -0.0007(10)
C13 0.0198(14) 0.0207(13) 0.0141(12) 0.0004(9) 0.0021(10) 0.0000(11)
C14 0.0279(16) 0.0177(13) 0.0245(14) -0.0034(10) 0.0026(11) 0.0055(11)
C15 0.0210(15) 0.0344(15) 0.0296(15) -0.0034(12) 0.0025(12) 0.0090(13)
C16 0.0146(14) 0.0344(15) 0.0330(15) -0.0062(12) 0.0005(11) -0.0006(12)
C17 0.0243(15) 0.0225(13) 0.0277(14) -0.0053(11) 0.0021(11) -0.0018(12)
C18 0.0217(15) 0.0275(14) 0.0261(14) -0.0025(11) -0.0025(11) 0.0092(12)
C19 0.0207(14) 0.0334(15) 0.0246(14) -0.0064(11) -0.0003(11) 0.0015(12)

loop_
_atom_type_symbol
_atom_type_description
_atom_type_scat_dispersion_real
_atom_type_scat_dispersion_imag
_atom_type_scat_source
C C 0.0033 0.0016 'International Tables Vol C Tables 4.2.6.8 and 6.1.1.4'
H H 0.0000 0.0000 'International Tables Vol C Tables 4.2.6.8 and 6.1.1.4'
N N 0.0061 0.0033 'International Tables Vol C Tables 4.2.6.8 and 6.1.1.4'
O O 0.0106 0.0060 'International Tables Vol C Tables 4.2.6.8 and 6.1.1.4'

loop_
_geom_angle_atom_site_label_1
_geom_angle_atom_site_label_2
_geom_angle_atom_site_label_3
_geom_angle
C3 O1 C1 105.53(18)
C2 O2 C1 105.70(18)
C11 N1 C10 122.42(18)
C11 N1 C18 125.05(19)
C18 N1 C10 111.67(18)
C10 N2 H2 117.5(15)
C13 N2 C10 113.82(18)
C13 N2 H2 112.0(15)
O1 C1 H1A 110.2
O1 C1 H1B 110.2
O2 C1 O1 107.55(19)
O2 C1 H1A 110.2
O2 C1 H1B 110.2
H1A C1 H1B 108.5
O2 C2 C3 110.1(2)
C7 C2 O2 128.0(2)
C7 C2 C3 121.9(2)
C2 C3 O1 109.7(2)
C4 C3 O1 128.9(2)
C4 C3 C2 121.4(2)
C3 C4 H4 121.4
C3 C4 C5 117.1(2)
C5 C4 H4 121.4
C4 C5 H5 118.8
C6 C5 C4 122.4(2)
C6 C5 H5 118.8
C5 C6 C7 118.8(2)
C5 C6 C8 121.3(2)
C7 C6 C8 119.9(2)
C2 C7 C6 118.3(2)
C2 C7 H7 120.9
C6 C7 H7 120.9
C6 C8 H8A 108.9
C6 C8 H8B 108.9
C6 C8 C9 113.6(2)
H8A C8 H8B 107.7
C9 C8 H8A 108.9
C9 C8 H8B 108.9
C8 C9 H9 110.1
C8 C9 C10 112.7(2)
C8 C9 C19 112.64(19)
C10 C9 H9 110.1
C19 C9 H9 110.1
C19 C9 C10 100.71(18)
N1 C10 C9 103.78(18)
N1 C10 H10 109.0
N2 C10 N1 108.53(18)
N2 C10 C9 117.23(19)
N2 C10 H10 109.0
C9 C10 H10 109.0
O3 C11 N1 122.5(2)
O3 C11 C12 122.8(2)
N1 C11 C12 114.62(19)
C13 C12 C11 119.4(2)
C17 C12 C11 121.4(2)
C17 C12 C13 119.0(2)
N2 C13 C12 118.8(2)
C14 C13 N2 122.2(2)
C14 C13 C12 119.0(2)
C13 C14 H14 119.8
C15 C14 C13 120.4(2)
C15 C14 H14 119.8
C14 C15 H15 119.6
C14 C15 C16 120.8(2)
C16 C15 H15 119.6
C15 C16 H16 120.4
C17 C16 C15 119.2(2)
C17 C16 H16 120.4
C12 C17 H17 119.3
C16 C17 C12 121.5(2)
C16 C17 H17 119.3
N1 C18 H18A 111.2
N1 C18 H18B 111.2
N1 C18 C19 103.01(18)
H18A C18 H18B 109.1
C19 C18 H18A 111.2
C19 C18 H18B 111.2
C9 C19 C18 105.09(19)
C9 C19 H19A 110.7
C9 C19 H19B 110.7
C18 C19 H19A 110.7
C18 C19 H19B 110.7
H19A C19 H19B 108.8

loop_
_geom_bond_atom_site_label_1
_geom_bond_atom_site_label_2
_geom_bond_distance
O1 C1 1.436(3)
O1 C3 1.380(3)
O2 C1 1.435(3)
O2 C2 1.373(3)
O3 C11 1.247(2)
N1 C10 1.468(3)
N1 C11 1.338(3)
N1 C18 1.465(3)
N2 C10 1.444(3)
N2 C13 1.398(3)
N2 H2 0.92(2)
C1 H1A 0.9900
C1 H1B 0.9900
C2 C3 1.380(3)
C2 C7 1.369(3)
C3 C4 1.361(3)
C4 H4 0.9500
C4 C5 1.404(3)
C5 H5 0.9500
C5 C6 1.382(3)
C6 C7 1.406(3)
C6 C8 1.514(3)
C7 H7 0.9500
C8 H8A 0.9900
C8 H8B 0.9900
C8 C9 1.525(3)
C9 H9 1.0000
C9 C10 1.531(3)
C9 C19 1.531(3)
C10 H10 1.0000
C11 C12 1.485(3)
C12 C13 1.411(3)
C12 C17 1.395(3)
C13 C14 1.396(3)
C14 H14 0.9500
C14 C15 1.379(3)
C15 H15 0.9500
C15 C16 1.387(3)
C16 H16 0.9500
C16 C17 1.374(3)
C17 H17 0.9500
C18 H18A 0.9900
C18 H18B 0.9900
C18 C19 1.532(3)
C19 H19A 0.9900
C19 H19B 0.9900

loop_
_geom_torsion_atom_site_label_1
_geom_torsion_atom_site_label_2
_geom_torsion_atom_site_label_3
_geom_torsion_atom_site_label_4
_geom_torsion
O1 C3 C4 C5 -179.4(2)
O2 C2 C3 O1 -0.4(3)
O2 C2 C3 C4 -178.6(2)
O2 C2 C7 C6 -179.5(2)
O3 C11 C12 C13 164.4(2)
O3 C11 C12 C17 -10.7(3)
N1 C11 C12 C13 -14.8(3)
N1 C11 C12 C17 170.1(2)
N1 C18 C19 C9 27.0(2)
N2 C13 C14 C15 -179.1(2)
C1 O1 C3 C2 7.6(3)
C1 O1 C3 C4 -174.3(3)
C1 O2 C2 C3 -7.0(3)
C1 O2 C2 C7 172.9(3)
C2 O2 C1 O1 11.6(3)
C2 C3 C4 C5 -1.5(4)
C3 O1 C1 O2 -11.8(3)
C3 C2 C7 C6 0.4(4)
C3 C4 C5 C6 -0.1(4)
C4 C5 C6 C7 1.9(4)
C4 C5 C6 C8 -177.9(2)
C5 C6 C7 C2 -2.0(4)
C5 C6 C8 C9 -100.1(3)
C6 C8 C9 C10 179.00(19)
C6 C8 C9 C19 65.9(3)
C7 C2 C3 O1 179.7(2)
C7 C2 C3 C4 1.5(4)
C7 C6 C8 C9 80.1(3)
C8 C6 C7 C2 177.8(2)
C8 C9 C10 N1 -84.5(2)
C8 C9 C10 N2 35.1(3)
C8 C9 C19 C18 81.4(2)
C10 N1 C11 O3 170.4(2)
C10 N1 C11 C12 -10.4(3)
C10 N1 C18 C19 -3.8(2)
C10 N2 C13 C12 32.3(3)
C10 N2 C13 C14 -150.6(2)
C10 C9 C19 C18 -38.9(2)
C11 N1 C10 N2 44.1(3)
C11 N1 C10 C9 169.5(2)
C11 N1 C18 C19 165.8(2)
C11 C12 C13 N2 3.4(3)
C11 C12 C13 C14 -173.8(2)
C11 C12 C17 C16 175.9(2)
C12 C13 C14 C15 -2.0(3)
C13 N2 C10 N1 -53.3(2)
C13 N2 C10 C9 -170.38(19)
C13 C12 C17 C16 0.8(3)
C13 C14 C15 C16 0.4(4)
C14 C15 C16 C17 1.7(4)
C15 C16 C17 C12 -2.3(4)
C17 C12 C13 N2 178.6(2)
C17 C12 C13 C14 1.4(3)
C18 N1 C10 N2 -145.99(18)
C18 N1 C10 C9 -20.6(2)
C18 N1 C11 O3 1.8(3)
C18 N1 C11 C12 -179.00(19)
C19 C9 C10 N1 35.8(2)
C19 C9 C10 N2 155.39(19)
